data_2215613
loop_
_publ_author_name
'Li, Hai-Yan'
'Li, Hong-Xi'
'Tang, Xiao-Yan'
'Chen, Yang'
'Lang, Jian-Ping'

_publ_section_title Bis(4,6-dimethyl-2-pyrimidinethiolato-\k^2^<i>N</i>,<i>S</i>)bis(methanol-\k<i>O</i>)manganese(II)
_journal_coeditor_code NG2320
_journal_issue 10
_journal_name_full 'Acta Crystallographica Section E'
_journal_page_first m2486
_journal_page_last m2487
_journal_paper_doi 10.1107/S1600536807042833
_journal_volume 63
_journal_year 2007
_chemical_formula_iupac '[Mn (C6 H7 N2 S)2 (C H4 O)2]'
_chemical_formula_moiety 'C14 H22 Mn N4 O2 S2'
_chemical_formula_sum 'C14 H22 Mn N4 O2 S2'
_chemical_formula_weight 397.44
_chemical_name_systematic
;
Bis(4,6-dimethyl-2-pyrimidinethiolato-\k^2^<i>N</i>,<i>S</i>)-\
bis(methanol-\k<i>O</i>)manganese(II)
;
_space_group_IT_number 15
_symmetry_cell_setting monoclinic
_symmetry_space_group_name_Hall '-C 2yc'
_symmetry_space_group_name_H-M 'C 1 2/c 1'
_atom_sites_solution_hydrogens geom
_atom_sites_solution_primary direct
_atom_sites_solution_secondary difmap
_audit_creation_method SHELXL-97
_cell_angle_alpha 90.00
_cell_angle_beta 99.31(3)
_cell_angle_gamma 90.00
_cell_formula_units_Z 4
_cell_length_a 15.150(3)
_cell_length_b 8.6713(17)
_cell_length_c 13.890(3)
_cell_measurement_reflns_used 3136
_cell_measurement_temperature 153(2)
_cell_measurement_theta_max 25.3491
_cell_measurement_theta_min 3.1979
_cell_volume 1800.7(7)
_computing_cell_refinement 'CrystalClear (Rigaku/MSC, 2001)'
_computing_data_collection 'CrystalClear (Rigaku/MSC, 2001)'
_computing_data_reduction 'CrystalStructure (Rigaku/MSC, 2004)'
_computing_molecular_graphics 'SHELXL97 (Sheldrick, 1997)'
_computing_publication_material 'SHELXL97 (Sheldrick, 1997)'
_computing_structure_refinement 'SHELXL97 (Sheldrick, 1997)'
_computing_structure_solution 'SHELXS97 (Sheldrick, 1997)'
_diffrn_ambient_temperature 153(2)
_diffrn_measured_fraction_theta_full 0.997
_diffrn_measured_fraction_theta_max 0.997
_diffrn_measurement_device_type 'Rigaku Mercury'
_diffrn_measurement_method \w
_diffrn_radiation_monochromator graphite
_diffrn_radiation_source 'fine-focus sealed tube'
_diffrn_radiation_type MoK\a
_diffrn_radiation_wavelength 0.71073
_diffrn_reflns_av_R_equivalents 0.0260
_diffrn_reflns_av_sigmaI/netI 0.0196
_diffrn_reflns_limit_h_max 18
_diffrn_reflns_limit_h_min -18
_diffrn_reflns_limit_k_max 8
_diffrn_reflns_limit_k_min -10
_diffrn_reflns_limit_l_max 16
_diffrn_reflns_limit_l_min -16
_diffrn_reflns_number 8481
_diffrn_reflns_theta_full 25.34
_diffrn_reflns_theta_max 25.34
_diffrn_reflns_theta_min 3.20
_diffrn_standards_decay_% 0
_diffrn_standards_interval_count 0
_diffrn_standards_interval_time 0
_diffrn_standards_number 0
_exptl_absorpt_coefficient_mu 0.978
_exptl_absorpt_correction_T_max 0.8284
_exptl_absorpt_correction_T_min 0.7259
_exptl_absorpt_correction_type multi-scan
_exptl_absorpt_process_details '(Jacobson, 1998)'
_exptl_crystal_colour yellow
_exptl_crystal_density_diffrn 1.466
_exptl_crystal_density_method 'not measured'
_exptl_crystal_description block
_exptl_crystal_F_000 828
_exptl_crystal_size_max 0.35
_exptl_crystal_size_mid 0.25
_exptl_crystal_size_min 0.20
_refine_diff_density_max 0.284
_refine_diff_density_min -0.249
_refine_ls_extinction_method none
_refine_ls_goodness_of_fit_ref 1.092
_refine_ls_hydrogen_treatment mixed
_refine_ls_matrix_type full
_refine_ls_number_parameters 112
_refine_ls_number_reflns 1656
_refine_ls_number_restraints 1
_refine_ls_restrained_S_all 1.092
_refine_ls_R_factor_all 0.0334
_refine_ls_R_factor_gt 0.0305
_refine_ls_shift/su_max 0.001
_refine_ls_shift/su_mean <0.001
_refine_ls_structure_factor_coef Fsqd
_refine_ls_weighting_details 'calc w=1/[\s^2^(Fo^2^)+(0.0278P)^2^+3.1898P] where P=(Fo^2^+2Fc^2^)/3'
_refine_ls_weighting_scheme calc
_refine_ls_wR_factor_gt 0.0694
_refine_ls_wR_factor_ref 0.0710
_reflns_number_gt 1565
_reflns_number_total 1656
_reflns_threshold_expression >2sigma(I)
_cod_data_source_file ng2320.cif
_cod_data_source_block I
_cod_original_cell_volume 1800.7(6)
_cod_original_sg_symbol_H-M 'C 2/c '
_cod_database_code 2215613
_cod_database_fobs_code 2215613

loop_
_symmetry_equiv_pos_as_xyz
'x, y, z'
'-x, y, -z+1/2'
'x+1/2, y+1/2, z'
'-x+1/2, y+1/2, -z+1/2'
'-x, -y, -z'
'x, -y, z-1/2'
'-x+1/2, -y+1/2, -z'
'x+1/2, -y+1/2, z-1/2'

loop_
_atom_site_type_symbol
_atom_site_label
_atom_site_fract_x
_atom_site_fract_y
_atom_site_fract_z
_atom_site_U_iso_or_equiv
_atom_site_adp_type
_atom_site_calc_flag
_atom_site_refinement_flags
_atom_site_occupancy
Mn Mn1 0.0000 0.03331(5) 0.7500 0.01898(14) Uani d S 1
S S1 0.10027(3) 0.07146(6) 0.61515(4) 0.02198(15) Uani d . 1
O O1 -0.08155(9) -0.14465(17) 0.66532(10) 0.0228(3) Uani d D 1
H H1 -0.0602(16) -0.181(3) 0.6212(15) 0.037(8) Uiso d D 1
N N1 0.00580(11) 0.25958(19) 0.48392(12) 0.0204(4) Uani d . 1
N N2 -0.05222(11) 0.20439(19) 0.63054(11) 0.0190(4) Uani d . 1
C C1 0.01101(13) 0.1891(2) 0.57136(14) 0.0184(4) Uani d . 1
C C2 -0.07078(16) 0.4251(3) 0.35684(16) 0.0302(5) Uani d . 1
H H2A -0.0124 0.4683 0.3497 0.045 Uiso calc R 1
H H2B -0.1155 0.5077 0.3503 0.045 Uiso calc R 1
H H2C -0.0883 0.3474 0.3061 0.045 Uiso calc R 1
C C3 -0.06489(14) 0.3517(2) 0.45536(14) 0.0229(5) Uani d . 1
C C4 -0.12950(14) 0.3754(3) 0.51330(15) 0.0256(5) Uani d . 1
H H4 -0.1780 0.4437 0.4933 0.031 Uiso calc R 1
C C5 -0.12206(13) 0.2972(2) 0.60133(14) 0.0220(4) Uani d . 1
C C6 -0.19153(14) 0.3138(3) 0.66618(16) 0.0290(5) Uani d . 1
H H6A -0.2458 0.2584 0.6375 0.043 Uiso calc R 1
H H6B -0.2055 0.4233 0.6729 0.043 Uiso calc R 1
H H6C -0.1687 0.2707 0.7306 0.043 Uiso calc R 1
C C7 -0.17601(15) -0.1366(3) 0.63694(17) 0.0381(6) Uani d . 1
H H7A -0.2017 -0.0735 0.6839 0.057 Uiso calc R 1
H H7B -0.2013 -0.2408 0.6354 0.057 Uiso calc R 1
H H7C -0.1900 -0.0902 0.5720 0.057 Uiso calc R 1

loop_
_atom_site_aniso_label
_atom_site_aniso_U_11
_atom_site_aniso_U_22
_atom_site_aniso_U_33
_atom_site_aniso_U_12
_atom_site_aniso_U_13
_atom_site_aniso_U_23
Mn1 0.0182(2) 0.0232(2) 0.0156(2) 0.000 0.00279(16) 0.000
S1 0.0182(3) 0.0266(3) 0.0213(3) 0.0034(2) 0.0036(2) 0.0024(2)
O1 0.0206(8) 0.0267(8) 0.0212(8) -0.0014(6) 0.0044(6) -0.0027(6)
N1 0.0233(9) 0.0183(8) 0.0193(8) -0.0012(7) 0.0023(7) -0.0008(7)
N2 0.0180(8) 0.0201(9) 0.0187(8) -0.0007(7) 0.0020(7) -0.0010(7)
C1 0.0194(10) 0.0166(10) 0.0183(9) -0.0028(8) 0.0009(8) -0.0028(8)
C2 0.0402(14) 0.0260(12) 0.0227(11) 0.0035(10) -0.0003(10) 0.0044(9)
C3 0.0298(11) 0.0175(10) 0.0193(10) -0.0016(9) -0.0019(8) -0.0012(8)
C4 0.0264(11) 0.0249(11) 0.0237(11) 0.0071(9) -0.0018(9) -0.0010(9)
C5 0.0207(10) 0.0233(11) 0.0207(10) 0.0003(8) -0.0002(8) -0.0053(8)
C6 0.0222(11) 0.0376(13) 0.0267(11) 0.0058(10) 0.0029(9) -0.0044(10)
C7 0.0207(12) 0.0606(17) 0.0329(13) -0.0064(11) 0.0041(10) -0.0050(12)

loop_
_atom_type_symbol
_atom_type_description
_atom_type_scat_dispersion_real
_atom_type_scat_dispersion_imag
_atom_type_scat_source
C C 0.0033 0.0016 'International Tables Vol C Tables 4.2.6.8 and 6.1.1.4'
Mn Mn 0.3368 0.7283 'International Tables Vol C Tables 4.2.6.8 and 6.1.1.4'
N N 0.0061 0.0033 'International Tables Vol C Tables 4.2.6.8 and 6.1.1.4'
O O 0.0106 0.0060 'International Tables Vol C Tables 4.2.6.8 and 6.1.1.4'
S S 0.1246 0.1234 'International Tables Vol C Tables 4.2.6.8 and 6.1.1.4'
H H 0.0000 0.0000 'International Tables Vol C Tables 4.2.6.8 and 6.1.1.4'

loop_
_geom_angle_atom_site_label_1
_geom_angle_atom_site_label_2
_geom_angle_atom_site_label_3
_geom_angle_site_symmetry_1
_geom_angle_site_symmetry_3
_geom_angle
_geom_angle_publ_flag
O1 Mn1 O1 . 2_556 90.69(8) no
O1 Mn1 N2 . 2_556 161.81(6) no
O1 Mn1 N2 2_556 2_556 88.19(6) no
O1 Mn1 N2 . . 88.19(6) no
O1 Mn1 N2 2_556 . 161.81(6) no
N2 Mn1 N2 2_556 . 98.41(9) no
O1 Mn1 S1 . . 92.69(4) no
O1 Mn1 S1 2_556 . 97.51(4) no
N2 Mn1 S1 2_556 . 105.46(4) no
N2 Mn1 S1 . . 64.42(4) no
O1 Mn1 S1 . 2_556 97.51(4) no
O1 Mn1 S1 2_556 2_556 92.69(4) no
N2 Mn1 S1 2_556 2_556 64.42(4) no
N2 Mn1 S1 . 2_556 105.46(4) no
S1 Mn1 S1 . 2_556 165.47(3) no
C1 S1 Mn1 . . 79.29(7) no
C7 O1 Mn1 . . 124.58(14) no
C7 O1 H1 . . 108.6(18) no
Mn1 O1 H1 . . 115.0(19) no
C3 N1 C1 . . 117.55(17) no
C5 N2 C1 . . 118.22(17) no
C5 N2 Mn1 . . 141.17(14) no
C1 N2 Mn1 . . 100.41(12) no
N1 C1 N2 . . 123.54(18) no
N1 C1 S1 . . 120.88(15) no
N2 C1 S1 . . 115.58(14) no
C3 C2 H2A . . 109.5 no
C3 C2 H2B . . 109.5 no
H2A C2 H2B . . 109.5 no
C3 C2 H2C . . 109.5 no
H2A C2 H2C . . 109.5 no
H2B C2 H2C . . 109.5 no
N1 C3 C4 . . 121.55(19) no
N1 C3 C2 . . 116.69(19) no
C4 C3 C2 . . 121.8(2) no
C3 C4 C5 . . 118.54(19) no
C3 C4 H4 . . 120.7 no
C5 C4 H4 . . 120.7 no
N2 C5 C4 . . 120.56(19) no
N2 C5 C6 . . 118.22(18) no
C4 C5 C6 . . 121.22(19) no
C5 C6 H6A . . 109.5 no
C5 C6 H6B . . 109.5 no
H6A C6 H6B . . 109.5 no
C5 C6 H6C . . 109.5 no
H6A C6 H6C . . 109.5 no
H6B C6 H6C . . 109.5 no
O1 C7 H7A . . 109.5 no
O1 C7 H7B . . 109.5 no
H7A C7 H7B . . 109.5 no
O1 C7 H7C . . 109.5 no
H7A C7 H7C . . 109.5 no
H7B C7 H7C . . 109.5 no

loop_
_geom_bond_atom_site_label_1
_geom_bond_atom_site_label_2
_geom_bond_site_symmetry_2
_geom_bond_distance
_geom_bond_publ_flag
Mn1 O1 . 2.1957(15) no
Mn1 O1 2_556 2.1957(15) no
Mn1 N2 2_556 2.2706(17) no
Mn1 N2 . 2.2706(17) no
Mn1 S1 . 2.6165(8) no
Mn1 S1 2_556 2.6165(8) no
S1 C1 . 1.724(2) no
O1 C7 . 1.423(3) no
O1 H1 . 0.800(16) no
N1 C3 . 1.343(3) no
N1 C1 . 1.351(3) no
N2 C5 . 1.339(3) no
N2 C1 . 1.366(3) no
C2 C3 . 1.499(3) no
C2 H2A . 0.9800 no
C2 H2B . 0.9800 no
C2 H2C . 0.9800 no
C3 C4 . 1.379(3) no
C4 C5 . 1.386(3) no
C4 H4 . 0.9500 no
C5 C6 . 1.499(3) no
C6 H6A . 0.9800 no
C6 H6B . 0.9800 no
C6 H6C . 0.9800 no
C7 H7A . 0.9800 no
C7 H7B . 0.9800 no
C7 H7C . 0.9800 no

loop_
_geom_hbond_atom_site_label_D
_geom_hbond_atom_site_label_H
_geom_hbond_atom_site_label_A
_geom_hbond_site_symmetry_A
_geom_hbond_distance_DH
_geom_hbond_distance_HA
_geom_hbond_distance_DA
_geom_hbond_angle_DHA
_geom_hbond_publ_flag
O1 H1 N1 5_556 0.800(16) 1.916(17) 2.716(2) 178(3) yes
